data_7104717
loop_
_publ_author_name
'Zhou, Xiao-Ping'
'Xu, Zhengtao'
'Zeller, Matthias'
'Hunter, Allen D'

_publ_section_title
;
 Reversible uptake of HgCl2 in a porous coordination polymer based on
 the dual functions of carboxylate and thioether.
;
_journal_issue 36
_journal_name_full 'Chemical communications (Cambridge, England)'
_journal_page_first 5439
_journal_page_last 5441
_journal_paper_doi 10.1039/b910265e
_journal_volume 34
_journal_year 2009
_chemical_formula_sum 'C36 H36 O12 Pb3 S12'
_chemical_formula_weight 1667.09
_chemical_name_systematic
;
?
;
_space_group_IT_number 12
_symmetry_cell_setting monoclinic
_symmetry_space_group_name_Hall '-C 2y'
_symmetry_space_group_name_H-M 'C 1 2/m 1'
_atom_sites_solution_hydrogens geom
_atom_sites_solution_primary direct
_atom_sites_solution_secondary difmap
_audit_creation_method SHELXL-97
_cell_angle_alpha 90.00
_cell_angle_beta 105.293(2)
_cell_angle_gamma 90.00
_cell_formula_units_Z 4
_cell_length_a 19.0345(19)
_cell_length_b 27.688(3)
_cell_length_c 12.1273(12)
_cell_measurement_reflns_used 6037
_cell_measurement_temperature 100(2)
_cell_measurement_theta_max 30.46
_cell_measurement_theta_min 2.22
_cell_volume 6165.0(11)
_computing_cell_refinement 'Apex2 v2008.2-4'
_computing_data_collection 'Apex2 v2008.2-4 (Bruker, 2008)'
_computing_data_reduction 'Apex2 v2008.2-4'
_computing_molecular_graphics 'SHELXTL 6.14'
_computing_publication_material 'SHELXTL 6.14'
_computing_structure_refinement 'SHELXTL 6.14'
_computing_structure_solution 'SHELXTL 6.14 (Bruker, 2000-2003; Sheldrick, 2008)'
_diffrn_ambient_temperature 100(2)
_diffrn_measured_fraction_theta_full 0.988
_diffrn_measured_fraction_theta_max 0.988
_diffrn_measurement_device_type 'Bruker AXS SMART APEX CCD diffractometer'
_diffrn_measurement_method '\w scans'
_diffrn_radiation_monochromator graphite
_diffrn_radiation_source 'fine-focus sealed tube'
_diffrn_radiation_type MoK\a
_diffrn_radiation_wavelength 0.71073
_diffrn_reflns_av_R_equivalents 0.0763
_diffrn_reflns_av_sigmaI/netI 0.1076
_diffrn_reflns_limit_h_max 25
_diffrn_reflns_limit_h_min -24
_diffrn_reflns_limit_k_max 36
_diffrn_reflns_limit_k_min -36
_diffrn_reflns_limit_l_max 16
_diffrn_reflns_limit_l_min -16
_diffrn_reflns_number 25732
_diffrn_reflns_theta_full 28.28
_diffrn_reflns_theta_max 28.28
_diffrn_reflns_theta_min 1.47
_diffrn_standards_number 0
_exptl_absorpt_coefficient_mu 8.623
_exptl_absorpt_correction_T_max 0.387
_exptl_absorpt_correction_T_min 0.124
_exptl_absorpt_correction_type multi-scan
_exptl_absorpt_process_details 'Apex2 v2008.2-4 (Bruker, 2008)'
_exptl_crystal_colour colourless
_exptl_crystal_density_diffrn 1.796
_exptl_crystal_density_method 'not measured'
_exptl_crystal_description rod
_exptl_crystal_F_000 3144
_exptl_crystal_size_max 0.38
_exptl_crystal_size_mid 0.15
_exptl_crystal_size_min 0.11
_platon_squeeze_details
;
;
_refine_diff_density_max 8.559
_refine_diff_density_min -1.624
_refine_diff_density_rms 0.331
_refine_ls_extinction_method none
_refine_ls_goodness_of_fit_ref 0.962
_refine_ls_hydrogen_treatment constr
_refine_ls_matrix_type full
_refine_ls_number_parameters 297
_refine_ls_number_reflns 7728
_refine_ls_number_restraints 0
_refine_ls_restrained_S_all 0.962
_refine_ls_R_factor_all 0.1092
_refine_ls_R_factor_gt 0.0677
_refine_ls_shift/su_max 0.001
_refine_ls_shift/su_mean 0.000
_refine_ls_structure_factor_coef Fsqd
_refine_ls_weighting_details 'calc w=1/[\s^2^(Fo^2^)+(0.1049P)^2^+0.0000P] where P=(Fo^2^+2Fc^2^)/3'
_refine_ls_weighting_scheme calc
_refine_ls_wR_factor_gt 0.1673
_refine_ls_wR_factor_ref 0.1826
_reflns_number_gt 4607
_reflns_number_total 7728
_reflns_threshold_expression I>2\s(I)
_cod_data_source_file b910265e.txt
_cod_data_source_block 1HgCl2
_cod_depositor_comments
;
The following automatic conversions were performed:
'_symmetry_cell_setting' value 'Monoclinic' changed to 'monoclinic'
according to '/home/saulius/struct/CIF-dictionaries/cif_core.dic'
dictionary named 'cif_core.dic' version 2.4.1 from 2010-06-29.

Automatic conversion script
Id: cif_fix_enum 1527 2010-12-29 10:47:43Z saulius 
;
_cod_original_sg_symbol_H-M C2/m
_cod_database_code 7104717

loop_
_symmetry_equiv_pos_as_xyz
'x, y, z'
'-x, y, -z'
'x+1/2, y+1/2, z'
'-x+1/2, y+1/2, -z'
'-x, -y, -z'
'x, -y, z'
'-x+1/2, -y+1/2, -z'
'x+1/2, -y+1/2, z'

loop_
_atom_site_label
_atom_site_type_symbol
_atom_site_fract_x
_atom_site_fract_y
_atom_site_fract_z
_atom_site_U_iso_or_equiv
_atom_site_adp_type
_atom_site_occupancy
_atom_site_symmetry_multiplicity
_atom_site_calc_flag
_atom_site_refinement_flags
_atom_site_disorder_assembly
_atom_site_disorder_group
C1 C 0.8736(8) 0.2136(5) -0.0766(13) 0.051(4) Uani 1 1 d . . .
C2 C 0.8159(7) 0.2756(4) 0.0304(9) 0.035(3) Uani 1 1 d . . .
C3 C 0.8084(7) 0.2312(4) -0.0339(8) 0.030(3) Uani 1 1 d . . .
C4 C 0.7437(7) 0.2060(4) -0.0604(8) 0.030(3) Uani 1 1 d . . .
C5 C 0.8853(12) 0.3564(8) -0.025(2) 0.113(8) Uani 1 1 d . . .
H5A H 0.8402 0.3513 -0.0849 0.169 Uiso 1 1 calc R . .
H5B H 0.9259 0.3612 -0.0592 0.169 Uiso 1 1 calc R . .
H5C H 0.8801 0.3851 0.0201 0.169 Uiso 1 1 calc R . .
C6 C 0.7075(15) 0.1715(8) -0.2805(14) 0.123(10) Uani 1 1 d . . .
H6A H 0.6629 0.1905 -0.2895 0.185 Uiso 1 1 calc R . .
H6B H 0.6974 0.1437 -0.3324 0.185 Uiso 1 1 calc R . .
H6C H 0.7452 0.1916 -0.2988 0.185 Uiso 1 1 calc R . .
C7 C 0.9826(7) 0.1050(4) 0.2349(9) 0.034(3) Uani 1 1 d . . .
C8 C 0.9280(6) 0.0243(4) 0.1599(8) 0.029(2) Uani 1 1 d . . .
C9 C 0.9811(7) 0.0497(4) 0.2379(9) 0.031(3) Uani 1 1 d . . .
C10 C 1.0368(6) 0.0249(4) 0.3181(9) 0.029(2) Uani 1 1 d . . .
C11 C 0.8938(14) 0.0697(10) -0.0470(17) 0.129(10) Uani 1 1 d . . .
H11A H 0.9246 0.0987 -0.0336 0.193 Uiso 1 1 calc R . .
H11B H 0.8541 0.0741 -0.1165 0.193 Uiso 1 1 calc R . .
H11C H 0.9232 0.0417 -0.0562 0.193 Uiso 1 1 calc R . .
C12 C 1.1674(10) 0.0797(8) 0.3532(18) 0.095(7) Uani 1 1 d . . .
H12A H 1.1979 0.0525 0.3423 0.143 Uiso 1 1 calc R . .
H12B H 1.1982 0.1046 0.3997 0.143 Uiso 1 1 calc R . .
H12C H 1.1423 0.0933 0.2786 0.143 Uiso 1 1 calc R . .
C13 C 0.8910(7) 0.2111(4) 0.5191(9) 0.039(3) Uani 1 1 d . . .
C14 C 0.8101(7) 0.2748(4) 0.5661(9) 0.033(3) Uani 1 1 d . . .
C15 C 0.8179(7) 0.2317(4) 0.5092(10) 0.039(3) Uani 1 1 d . . .
C16 C 0.7582(7) 0.2065(4) 0.4437(9) 0.029(2) Uani 1 1 d . . .
C17 C 0.9219(17) 0.3360(13) 0.555(2) 0.21(2) Uani 1 1 d . . .
H17A H 0.8904 0.3641 0.5295 0.309 Uiso 1 1 calc R . .
H17B H 0.9210 0.3154 0.4886 0.309 Uiso 1 1 calc R . .
H17C H 0.9718 0.3469 0.5891 0.309 Uiso 1 1 calc R . .
C18 C 0.7781(10) 0.1751(6) 0.2419(11) 0.067(5) Uani 1 1 d . . .
H18A H 0.7328 0.1921 0.2049 0.100 Uiso 1 1 calc R . .
H18B H 0.7855 0.1485 0.1930 0.100 Uiso 1 1 calc R . .
H18C H 0.8191 0.1977 0.2539 0.100 Uiso 1 1 calc R . .
O1 O 0.9233(6) 0.1916(4) -0.0120(9) 0.069(3) Uani 1 1 d . . .
O2 O 0.9444(4) 0.1279(3) 0.2848(6) 0.0336(19) Uani 1 1 d . . .
O3 O 1.0225(5) 0.1227(3) 0.1780(7) 0.039(2) Uani 1 1 d . . .
O4 O 0.9187(5) 0.2149(4) 0.4364(7) 0.048(2) Uani 1 1 d . . .
O5 O 0.9212(5) 0.1858(3) 0.6101(6) 0.0360(19) Uani 1 1 d . . .
O6 O 1.1320(6) 0.2214(4) 0.1787(9) 0.068(3) Uani 1 1 d . . .
Pb1 Pb 1.0000 0.14418(2) 0.5000 0.03130(18) Uani 1 2 d S . .
Pb2 Pb 1.01020(3) 0.206479(15) 0.18998(3) 0.03355(16) Uani 1 1 d . . .
S1 S 0.9031(2) 0.30473(13) 0.0670(4) 0.0580(10) Uani 1 1 d . . .
S2 S 0.7392(2) 0.15018(13) -0.1325(3) 0.0525(10) Uani 1 1 d . . .
S3 S 0.8583(2) 0.06061(11) 0.0666(3) 0.0457(8) Uani 1 1 d . . .
S4 S 1.1014(2) 0.05904(12) 0.4246(3) 0.0545(10) Uani 1 1 d . . .
S5 S 0.8899(2) 0.30284(12) 0.6567(3) 0.0476(9) Uani 1 1 d . . .
S6 S 0.7723(2) 0.15144(11) 0.3783(3) 0.0440(8) Uani 1 1 d . . .

loop_
_atom_site_aniso_label
_atom_site_aniso_U_11
_atom_site_aniso_U_22
_atom_site_aniso_U_33
_atom_site_aniso_U_23
_atom_site_aniso_U_13
_atom_site_aniso_U_12
C1 0.042(9) 0.046(8) 0.066(10) -0.024(7) 0.016(8) 0.008(7)
C2 0.038(8) 0.030(6) 0.031(6) 0.000(5) -0.001(5) 0.011(5)
C3 0.038(7) 0.035(6) 0.014(4) 0.000(4) 0.001(5) 0.010(5)
C4 0.043(8) 0.034(6) 0.010(4) 0.002(4) 0.004(4) 0.021(5)
C5 0.080(16) 0.112(18) 0.14(2) 0.047(15) 0.019(14) -0.039(13)
C6 0.20(3) 0.102(17) 0.041(10) -0.014(10) -0.013(13) 0.043(17)
C7 0.034(7) 0.036(6) 0.025(5) -0.014(5) -0.006(5) 0.005(5)
C8 0.028(7) 0.039(6) 0.014(4) 0.003(4) -0.002(4) 0.009(5)
C9 0.050(8) 0.021(5) 0.026(5) 0.002(4) 0.015(5) 0.012(5)
C10 0.030(7) 0.028(6) 0.026(5) 0.000(4) 0.003(5) 0.000(5)
C11 0.15(2) 0.15(2) 0.079(15) 0.054(14) 0.007(15) 0.044(19)
C12 0.042(11) 0.115(17) 0.123(17) -0.027(13) 0.013(11) -0.019(11)
C13 0.045(8) 0.041(7) 0.020(5) -0.003(5) -0.009(5) 0.017(6)
C14 0.040(8) 0.029(6) 0.028(5) 0.003(5) 0.003(5) 0.000(5)
C15 0.044(8) 0.036(7) 0.033(6) 0.010(5) 0.003(6) 0.016(6)
C16 0.032(7) 0.029(6) 0.023(5) 0.006(4) 0.000(5) 0.005(5)
C17 0.23(4) 0.28(4) 0.093(17) 0.00(2) 0.02(2) -0.22(4)
C18 0.097(14) 0.071(11) 0.026(7) -0.001(6) 0.005(8) 0.016(9)
O1 0.045(7) 0.076(7) 0.067(7) -0.041(6) -0.017(5) 0.023(6)
O2 0.029(5) 0.033(4) 0.035(4) -0.010(3) 0.002(4) 0.006(4)
O3 0.043(6) 0.037(5) 0.036(4) 0.006(3) 0.010(4) 0.002(4)
O4 0.033(6) 0.072(7) 0.040(5) 0.007(4) 0.012(4) 0.008(5)
O5 0.034(5) 0.042(5) 0.027(4) 0.002(3) -0.001(4) 0.002(4)
O6 0.079(9) 0.088(8) 0.055(6) -0.001(5) 0.048(6) -0.018(6)
Pb1 0.0410(4) 0.0300(3) 0.0221(3) 0.000 0.0069(3) 0.000
Pb2 0.0419(3) 0.0254(2) 0.0263(2) -0.00083(16) -0.00329(18) -0.00354(19)
S1 0.038(2) 0.0395(19) 0.091(3) -0.0049(18) 0.006(2) 0.0065(15)
S2 0.063(3) 0.045(2) 0.0409(18) -0.0168(14) -0.0024(17) 0.0127(17)
S3 0.052(2) 0.0304(16) 0.0437(17) -0.0025(13) -0.0062(16) 0.0101(14)
S4 0.063(3) 0.0316(16) 0.0478(19) -0.0082(14) -0.0231(17) 0.0047(16)
S5 0.037(2) 0.0436(19) 0.0501(19) -0.0038(15) -0.0101(15) 0.0022(15)
S6 0.055(2) 0.0387(18) 0.0312(15) 0.0014(12) -0.0009(15) 0.0170(15)

loop_
_atom_type_symbol
_atom_type_description
_atom_type_scat_dispersion_real
_atom_type_scat_dispersion_imag
_atom_type_scat_source
C C 0.0033 0.0016 'International Tables Vol C Tables 4.2.6.8 and 6.1.1.4'
H H 0.0000 0.0000 'International Tables Vol C Tables 4.2.6.8 and 6.1.1.4'
O O 0.0106 0.0060 'International Tables Vol C Tables 4.2.6.8 and 6.1.1.4'
S S 0.1246 0.1234 'International Tables Vol C Tables 4.2.6.8 and 6.1.1.4'
Pb Pb -3.3944 10.1111 'International Tables Vol C Tables 4.2.6.8 and 6.1.1.4'

loop_
_geom_angle_atom_site_label_1
_geom_angle_atom_site_label_2
_geom_angle_atom_site_label_3
_geom_angle
_geom_angle_site_symmetry_1
_geom_angle_site_symmetry_3
_geom_angle_publ_flag
O1 C1 O6 125.3(14) . 2_755 ?
O1 C1 C3 119.9(14) . . ?
O6 C1 C3 114.7(13) 2_755 . ?
C4 C2 C3 119.1(11) 7_655 . ?
C4 C2 S1 122.8(9) 7_655 . ?
C3 C2 S1 118.1(9) . . ?
C4 C3 C2 120.9(10) . . ?
C4 C3 C1 120.6(10) . . ?
C2 C3 C1 118.5(11) . . ?
C2 C4 C3 119.9(10) 7_655 . ?
C2 C4 S2 121.2(10) 7_655 . ?
C3 C4 S2 118.9(8) . . ?
S1 C5 H5A 109.5 . . ?
S1 C5 H5B 109.5 . . ?
H5A C5 H5B 109.5 . . ?
S1 C5 H5C 109.5 . . ?
H5A C5 H5C 109.5 . . ?
H5B C5 H5C 109.5 . . ?
S2 C6 H6A 109.5 . . ?
S2 C6 H6B 109.5 . . ?
H6A C6 H6B 109.5 . . ?
S2 C6 H6C 109.5 . . ?
H6A C6 H6C 109.5 . . ?
H6B C6 H6C 109.5 . . ?
O2 C7 O3 126.1(11) . . ?
O2 C7 C9 119.0(11) . . ?
O3 C7 C9 114.9(10) . . ?
C8 C8 C9 120.7(6) 6 . ?
C8 C8 S3 123.9(4) 6 . ?
C9 C8 S3 115.4(8) . . ?
C8 C9 C10 120.3(9) . . ?
C8 C9 C7 120.6(10) . . ?
C10 C9 C7 119.1(10) . . ?
C10 C10 C9 119.1(6) 6 . ?
C10 C10 S4 121.7(4) 6 . ?
C9 C10 S4 119.1(8) . . ?
S3 C11 H11A 109.5 . . ?
S3 C11 H11B 109.5 . . ?
H11A C11 H11B 109.5 . . ?
S3 C11 H11C 109.5 . . ?
H11A C11 H11C 109.5 . . ?
H11B C11 H11C 109.5 . . ?
S4 C12 H12A 109.5 . . ?
S4 C12 H12B 109.5 . . ?
H12A C12 H12B 109.5 . . ?
S4 C12 H12C 109.5 . . ?
H12A C12 H12C 109.5 . . ?
H12B C12 H12C 109.5 . . ?
O4 C13 O5 122.5(11) . . ?
O4 C13 C15 119.2(10) . . ?
O5 C13 C15 118.1(11) . . ?
O4 C13 Pb1 61.3(6) . . ?
O5 C13 Pb1 63.3(6) . . ?
C15 C13 Pb1 159.8(9) . . ?
C16 C14 C15 119.9(11) 7_656 . ?
C16 C14 S5 121.1(9) 7_656 . ?
C15 C14 S5 118.9(10) . . ?
C16 C15 C14 122.0(11) . . ?
C16 C15 C13 117.5(11) . . ?
C14 C15 C13 120.5(12) . . ?
C14 C16 C15 118.1(10) 7_656 . ?
C14 C16 S6 122.5(9) 7_656 . ?
C15 C16 S6 119.4(9) . . ?
S5 C17 H17A 109.5 . . ?
S5 C17 H17B 109.5 . . ?
H17A C17 H17B 109.5 . . ?
S5 C17 H17C 109.5 . . ?
H17A C17 H17C 109.5 . . ?
H17B C17 H17C 109.5 . . ?
S6 C18 H18A 109.5 . . ?
S6 C18 H18B 109.5 . . ?
H18A C18 H18B 109.5 . . ?
S6 C18 H18C 109.5 . . ?
H18A C18 H18C 109.5 . . ?
H18B C18 H18C 109.5 . . ?
C1 O1 Pb2 135.9(9) . . ?
C7 O2 Pb1 116.5(7) . . ?
C7 O3 Pb2 105.5(7) . . ?
C13 O4 Pb1 92.5(7) . . ?
C13 O5 Pb2 134.4(7) . 2_756 ?
C13 O5 Pb1 89.3(7) . . ?
Pb2 O5 Pb1 112.7(3) 2_756 . ?
C1 O6 Pb2 101.5(10) 2_755 . ?
O4 Pb1 O4 76.3(5) 2_756 . ?
O4 Pb1 O5 53.1(3) 2_756 2_756 ?
O4 Pb1 O5 83.4(3) . 2_756 ?
O4 Pb1 O5 83.4(3) 2_756 . ?
O4 Pb1 O5 53.1(3) . . ?
O5 Pb1 O5 125.8(4) 2_756 . ?
O4 Pb1 O2 76.6(3) 2_756 2_756 ?
O4 Pb1 O2 120.4(3) . 2_756 ?
O5 Pb1 O2 118.0(2) 2_756 2_756 ?
O5 Pb1 O2 71.9(3) . 2_756 ?
O4 Pb1 O2 120.4(3) 2_756 . ?
O4 Pb1 O2 76.6(3) . . ?
O5 Pb1 O2 71.9(3) 2_756 . ?
O5 Pb1 O2 118.0(2) . . ?
O2 Pb1 O2 160.0(3) 2_756 . ?
O4 Pb1 C13 82.5(4) 2_756 . ?
O4 Pb1 C13 26.2(3) . . ?
O5 Pb1 C13 107.1(3) 2_756 . ?
O5 Pb1 C13 27.4(3) . . ?
O2 Pb1 C13 98.3(3) 2_756 . ?
O2 Pb1 C13 94.7(3) . . ?
O4 Pb1 C13 26.2(3) 2_756 2_756 ?
O4 Pb1 C13 82.5(4) . 2_756 ?
O5 Pb1 C13 27.4(3) 2_756 2_756 ?
O5 Pb1 C13 107.1(3) . 2_756 ?
O2 Pb1 C13 94.7(3) 2_756 2_756 ?
O2 Pb1 C13 98.3(3) . 2_756 ?
C13 Pb1 C13 98.5(6) . 2_756 ?
O3 Pb2 O6 93.0(4) . . ?
O3 Pb2 O5 78.3(3) . 2_756 ?
O6 Pb2 O5 80.2(3) . 2_756 ?
O3 Pb2 O1 80.4(3) . . ?
O6 Pb2 O1 111.0(4) . . ?
O5 Pb2 O1 156.5(3) 2_756 . ?
C5 S1 C2 101.3(8) . . ?
C4 S2 C6 99.4(8) . . ?
C11 S3 C8 102.0(8) . . ?
C12 S4 C10 104.7(7) . . ?
C17 S5 C14 100.8(9) . . ?
C16 S6 C18 98.6(6) . . ?

loop_
_geom_bond_atom_site_label_1
_geom_bond_atom_site_label_2
_geom_bond_distance
_geom_bond_site_symmetry_2
_geom_bond_publ_flag
C1 O1 1.220(17) . ?
C1 O6 1.233(17) 2_755 ?
C1 C3 1.544(18) . ?
C2 C4 1.377(16) 7_655 ?
C2 C3 1.442(15) . ?
C2 S1 1.792(14) . ?
C3 C4 1.379(17) . ?
C4 C2 1.377(16) 7_655 ?
C4 S2 1.767(11) . ?
C5 S1 1.79(2) . ?
C5 H5A 0.9800 . ?
C5 H5B 0.9800 . ?
C5 H5C 0.9800 . ?
C6 S2 1.834(18) . ?
C6 H6A 0.9800 . ?
C6 H6B 0.9800 . ?
C6 H6C 0.9800 . ?
C7 O2 1.236(13) . ?
C7 O3 1.252(15) . ?
C7 C9 1.532(16) . ?
C8 C8 1.34(2) 6 ?
C8 C9 1.381(16) . ?
C8 S3 1.805(11) . ?
C9 C10 1.414(15) . ?
C10 C10 1.38(2) 6 ?
C10 S4 1.799(11) . ?
C11 S3 1.71(2) . ?
C11 H11A 0.9800 . ?
C11 H11B 0.9800 . ?
C11 H11C 0.9800 . ?
C12 S4 1.80(2) . ?
C12 H12A 0.9800 . ?
C12 H12B 0.9800 . ?
C12 H12C 0.9800 . ?
C13 O4 1.255(15) . ?
C13 O5 1.305(13) . ?
C13 C15 1.479(18) . ?
C13 Pb1 2.836(12) . ?
C14 C16 1.376(17) 7_656 ?
C14 C15 1.406(16) . ?
C14 S5 1.800(12) . ?
C15 C16 1.391(17) . ?
C16 C14 1.376(17) 7_656 ?
C16 S6 1.770(11) . ?
C17 S5 1.77(2) . ?
C17 H17A 0.9800 . ?
C17 H17B 0.9800 . ?
C17 H17C 0.9800 . ?
C18 S6 1.811(14) . ?
C18 H18A 0.9800 . ?
C18 H18B 0.9800 . ?
C18 H18C 0.9800 . ?
O1 Pb2 2.602(10) . ?
O2 Pb1 2.584(7) . ?
O3 Pb2 2.340(8) . ?
O4 Pb1 2.489(9) . ?
O5 Pb2 2.498(7) 2_756 ?
O5 Pb1 2.533(8) . ?
O6 C1 1.233(17) 2_755 ?
O6 Pb2 2.393(11) . ?
Pb1 O4 2.489(9) 2_756 ?
Pb1 O5 2.533(8) 2_756 ?
Pb1 O2 2.584(7) 2_756 ?
Pb1 C13 2.836(12) 2_756 ?
Pb2 O5 2.498(7) 2_756 ?

loop_
_platon_squeeze_void_nr
_platon_squeeze_void_average_x
_platon_squeeze_void_average_y
_platon_squeeze_void_average_z
_platon_squeeze_void_volume
_platon_squeeze_void_count_electrons
_platon_squeeze_void_content
1 0.500 0.000 0.047 839 658 ' '
2 0.000 0.500 -0.014 839 658 ' '
